data_7044885
loop_
_publ_author_name
'Blum, M.'
'Kappler, J.'
'Schlindwein, S. H.'
'Nieger, M.'
'Gudat, D.'

_publ_section_title
;
 Synthesis, spectroscopic characterisation and transmetalation of lithium
 and potassium diaminophosphanide-boranes.
;
_journal_issue 1
_journal_name_full 'Dalton transactions (Cambridge, England : 2003)'
_journal_page_first 112
_journal_page_last 119
_journal_paper_doi 10.1039/c7dt04110a
_journal_volume 47
_journal_year 2017
_chemical_formula_moiety 'C14 H39 B Cl N4 P Zn'
_chemical_formula_sum 'C14 H39 B Cl N4 P Zn'
_chemical_formula_weight 406.09
_space_group_crystal_system monoclinic
_space_group_IT_number 14
_space_group_name_Hall '-P 2ybc'
_space_group_name_H-M_alt 'P 1 21/c 1'
_symmetry_space_group_name_Hall '-P 2ybc'
_symmetry_space_group_name_H-M 'P 1 21/c 1'
_atom_sites_solution_hydrogens difmap
_atom_sites_solution_primary direct
_atom_sites_solution_secondary difmap
_audit_creation_method SHELXL-2014/7
_audit_update_record
;
2017-10-27 deposited with the CCDC.
2017-11-27 downloaded from the CCDC.
;
_cell_angle_alpha 90
_cell_angle_beta 96.393(4)
_cell_angle_gamma 90
_cell_formula_units_Z 4
_cell_length_a 7.7586(8)
_cell_length_b 29.766(3)
_cell_length_c 9.2778(8)
_cell_measurement_reflns_used 3063
_cell_measurement_temperature 130(2)
_cell_measurement_theta_max 26.5
_cell_measurement_theta_min 1.4
_cell_volume 2129.3(4)
_computing_cell_refinement 'Bruker ApexII Software Suite, 2008'
_computing_data_collection 'Bruker ApexII Software Suite, 2008'
_computing_data_reduction 'Bruker ApexII Software Suite, 2008'
_computing_molecular_graphics 'SHELXS plus XP (Sheldrick, 1991)'
_computing_publication_material 'SHELXL-2014/7 (Sheldrick, 2014)'
_computing_structure_refinement 'SHELXL-2014/7 (Sheldrick, 2014)'
_computing_structure_solution 'SHELXS-2014/7 (Sheldrick, 2014)'
_diffrn_ambient_temperature 130(2)
_diffrn_measured_fraction_theta_full 0.999
_diffrn_measured_fraction_theta_max 0.988
_diffrn_measurement_device_type 'Bruker Kappa ApexII Duo'
_diffrn_measurement_method 'phi and omega scans'
_diffrn_radiation_type MoK\a
_diffrn_radiation_wavelength 0.71073
_diffrn_reflns_av_R_equivalents 0.0539
_diffrn_reflns_av_unetI/netI 0.0690
_diffrn_reflns_Laue_measured_fraction_full 0.999
_diffrn_reflns_Laue_measured_fraction_max 0.988
_diffrn_reflns_limit_h_max 9
_diffrn_reflns_limit_h_min -9
_diffrn_reflns_limit_k_max 26
_diffrn_reflns_limit_k_min -37
_diffrn_reflns_limit_l_max 10
_diffrn_reflns_limit_l_min -11
_diffrn_reflns_number 16133
_diffrn_reflns_point_group_measured_fraction_full 0.999
_diffrn_reflns_point_group_measured_fraction_max 0.988
_diffrn_reflns_theta_full 25.242
_diffrn_reflns_theta_max 26.482
_diffrn_reflns_theta_min 1.368
_diffrn_source 'fine-focus sealed tube'
_exptl_absorpt_coefficient_mu 1.356
_exptl_absorpt_correction_T_max 0.9322
_exptl_absorpt_correction_T_min 0.7681
_exptl_absorpt_correction_type numerical
_exptl_absorpt_process_details 'Blessing, 1995'
_exptl_crystal_colour colourless
_exptl_crystal_density_diffrn 1.267
_exptl_crystal_description blocks
_exptl_crystal_F_000 872
_exptl_crystal_size_max 0.176
_exptl_crystal_size_mid 0.084
_exptl_crystal_size_min 0.057
_refine_diff_density_max 0.924
_refine_diff_density_min -0.398
_refine_diff_density_rms 0.084
_refine_ls_extinction_method none
_refine_ls_goodness_of_fit_ref 1.002
_refine_ls_hydrogen_treatment mixed
_refine_ls_matrix_type full
_refine_ls_number_parameters 208
_refine_ls_number_reflns 4361
_refine_ls_number_restraints 9
_refine_ls_restrained_S_all 1.002
_refine_ls_R_factor_all 0.0778
_refine_ls_R_factor_gt 0.0423
_refine_ls_shift/su_max 0.002
_refine_ls_shift/su_mean 0.000
_refine_ls_structure_factor_coef Fsqd
_refine_ls_weighting_details 'w=1/[\s^2^(Fo^2^)+(0.0433P)^2^] where P=(Fo^2^+2Fc^2^)/3'
_refine_ls_weighting_scheme calc
_refine_ls_wR_factor_gt 0.0813
_refine_ls_wR_factor_ref 0.0913
_reflns_Friedel_coverage 0.000
_reflns_number_gt 3063
_reflns_number_total 4361
_reflns_threshold_expression 'I > 2\s(I)'
_cod_data_source_file c7dt04110a2.cif
_cod_data_source_block g390_mn
_cod_depositor_comments 'Adding full bibliography for 7044885--7044886.cif.'
_cod_database_code 7044885
_shelx_shelxl_version_number 2014/7
_shelx_space_group_comment
;
The symmetry employed for this shelxl refinement is uniquely defined
by the following loop, which should always be used as a source of
symmetry information in preference to the above space-group names.
They are only intended as comments.
;
_shelx_estimated_absorpt_t_min 0.796
_shelx_estimated_absorpt_t_max 0.927

loop_
_space_group_symop_operation_xyz
'x, y, z'
'-x, y+1/2, -z+1/2'
'-x, -y, -z'
'x, -y-1/2, z-1/2'

loop_
_atom_site_label
_atom_site_type_symbol
_atom_site_fract_x
_atom_site_fract_y
_atom_site_fract_z
_atom_site_U_iso_or_equiv
_atom_site_adp_type
_atom_site_occupancy
_atom_site_site_symmetry_order
_atom_site_calc_flag
_atom_site_refinement_flags_posn
_atom_site_refinement_flags_adp
Zn1 Zn 0.29916(4) 0.62103(2) 0.39607(3) 0.01671(11) Uani 1 1 d . .
Cl1 Cl 0.48476(10) 0.59004(3) 0.25570(8) 0.0255(2) Uani 1 1 d . .
P1 P 0.34718(9) 0.62698(3) 0.65092(8) 0.01527(19) Uani 1 1 d . .
B1 B 0.1505(5) 0.64731(14) 0.7472(4) 0.0220(8) Uani 1 1 d D .
H1A H 0.179(4) 0.6522(8) 0.8658(13) 0.033 Uiso 1 1 d D U
H1B H 0.043(3) 0.6226(8) 0.730(3) 0.033 Uiso 1 1 d D U
H1C H 0.107(3) 0.6795(5) 0.696(3) 0.033 Uiso 1 1 d D U
N1 N 0.5067(3) 0.66618(8) 0.6808(2) 0.0169(6) Uani 1 1 d . .
N2 N 0.4006(3) 0.57538(9) 0.7150(2) 0.0200(6) Uani 1 1 d . .
N3 N 0.0491(3) 0.59855(9) 0.3145(2) 0.0190(6) Uani 1 1 d . .
N4 N 0.2252(3) 0.68366(9) 0.2953(3) 0.0200(6) Uani 1 1 d . .
C1 C 0.6505(4) 0.66760(11) 0.5915(3) 0.0199(7) Uani 1 1 d . .
H1D H 0.6116 0.6545 0.4952 0.024 Uiso 1 1 calc R U
H1E H 0.7466 0.6488 0.6374 0.024 Uiso 1 1 calc R U
C2 C 0.5490(4) 0.68482(11) 0.8273(3) 0.0220(7) Uani 1 1 d . .
H2A H 0.4421 0.6850 0.8764 0.026 Uiso 1 1 calc R U
H2B H 0.5857 0.7164 0.8180 0.026 Uiso 1 1 calc R U
C3 C 0.5029(5) 0.54413(12) 0.6385(3) 0.0307(8) Uani 1 1 d . .
H3A H 0.4950 0.5532 0.5353 0.037 Uiso 1 1 calc R U
H3B H 0.4511 0.5138 0.6425 0.037 Uiso 1 1 calc R U
C4 C 0.3782(4) 0.56235(11) 0.8640(3) 0.0258(8) Uani 1 1 d . .
H4A H 0.3325 0.5883 0.9146 0.031 Uiso 1 1 calc R U
H4B H 0.4926 0.5544 0.9158 0.031 Uiso 1 1 calc R U
C5 C -0.0474(4) 0.64147(11) 0.2960(3) 0.0252(8) Uani 1 1 d . .
H5A H -0.0651 0.6538 0.3923 0.030 Uiso 1 1 calc R U
H5B H -0.1627 0.6360 0.2417 0.030 Uiso 1 1 calc R U
C6 C 0.0515(4) 0.67493(11) 0.2148(3) 0.0264(8) Uani 1 1 d . .
H6A H 0.0656 0.6631 0.1171 0.032 Uiso 1 1 calc R U
H6B H -0.0146 0.7034 0.2028 0.032 Uiso 1 1 calc R U
C7 C 0.7174(4) 0.71476(11) 0.5710(4) 0.0291(8) Uani 1 1 d . .
H7A H 0.8131 0.7137 0.5105 0.044 Uiso 1 1 calc R U
H7B H 0.6236 0.7334 0.5234 0.044 Uiso 1 1 calc R U
H7C H 0.7586 0.7277 0.6657 0.044 Uiso 1 1 calc R U
C8 C 0.6894(4) 0.66025(13) 0.9235(3) 0.0328(9) Uani 1 1 d . .
H8A H 0.7080 0.6751 1.0182 0.049 Uiso 1 1 calc R U
H8B H 0.6535 0.6291 0.9365 0.049 Uiso 1 1 calc R U
H8C H 0.7975 0.6606 0.8780 0.049 Uiso 1 1 calc R U
C9 C 0.6940(5) 0.54136(14) 0.6983(4) 0.0445(11) Uani 1 1 d . .
H9A H 0.7531 0.5197 0.6411 0.067 Uiso 1 1 calc R U
H9B H 0.7477 0.5710 0.6923 0.067 Uiso 1 1 calc R U
H9C H 0.7038 0.5316 0.7997 0.067 Uiso 1 1 calc R U
C10 C 0.2561(5) 0.52304(13) 0.8707(4) 0.0487(11) Uani 1 1 d . .
H10A H 0.2454 0.5157 0.9722 0.073 Uiso 1 1 calc R U
H10B H 0.1418 0.5310 0.8214 0.073 Uiso 1 1 calc R U
H10C H 0.3018 0.4970 0.8226 0.073 Uiso 1 1 calc R U
C11 C -0.0297(4) 0.56987(12) 0.4199(3) 0.0275(8) Uani 1 1 d . .
H11A H 0.0341 0.5415 0.4322 0.041 Uiso 1 1 calc R U
H11B H -0.0244 0.5854 0.5135 0.041 Uiso 1 1 calc R U
H11C H -0.1510 0.5638 0.3839 0.041 Uiso 1 1 calc R U
C12 C 0.0437(4) 0.57433(12) 0.1744(3) 0.0264(8) Uani 1 1 d . .
H12A H 0.0956 0.5931 0.1040 0.040 Uiso 1 1 calc R U
H12B H 0.1088 0.5462 0.1887 0.040 Uiso 1 1 calc R U
H12C H -0.0771 0.5677 0.1380 0.040 Uiso 1 1 calc R U
C13 C 0.3479(4) 0.69893(13) 0.1948(3) 0.0335(9) Uani 1 1 d . .
H13A H 0.3583 0.6758 0.1211 0.050 Uiso 1 1 calc R U
H13B H 0.3051 0.7268 0.1475 0.050 Uiso 1 1 calc R U
H13C H 0.4618 0.7043 0.2490 0.050 Uiso 1 1 calc R U
C14 C 0.2114(4) 0.71901(11) 0.4056(3) 0.0275(8) Uani 1 1 d . .
H14A H 0.1302 0.7093 0.4731 0.041 Uiso 1 1 calc R U
H14B H 0.3257 0.7243 0.4591 0.041 Uiso 1 1 calc R U
H14C H 0.1690 0.7468 0.3575 0.041 Uiso 1 1 calc R U

loop_
_atom_site_aniso_label
_atom_site_aniso_U_11
_atom_site_aniso_U_22
_atom_site_aniso_U_33
_atom_site_aniso_U_23
_atom_site_aniso_U_13
_atom_site_aniso_U_12
Zn1 0.01669(18) 0.0177(2) 0.01540(17) -0.00032(16) 0.00042(13) -0.00006(17)
Cl1 0.0235(4) 0.0316(5) 0.0218(4) -0.0041(3) 0.0048(3) 0.0041(4)
P1 0.0153(4) 0.0149(5) 0.0154(4) -0.0004(3) 0.0011(3) 0.0007(3)
B1 0.0195(19) 0.025(2) 0.0217(18) -0.0019(17) 0.0035(15) 0.0031(17)
N1 0.0159(13) 0.0169(15) 0.0179(12) -0.0031(11) 0.0024(10) -0.0015(11)
N2 0.0294(15) 0.0154(15) 0.0161(12) 0.0006(11) 0.0068(11) 0.0044(12)
N3 0.0215(14) 0.0171(15) 0.0181(13) -0.0012(11) 0.0012(11) -0.0016(12)
N4 0.0237(14) 0.0164(15) 0.0195(12) 0.0016(11) 0.0009(11) -0.0015(12)
C1 0.0185(16) 0.0195(18) 0.0216(16) -0.0002(14) 0.0009(13) -0.0005(14)
C2 0.0237(17) 0.0215(19) 0.0201(15) -0.0059(14) -0.0003(13) -0.0016(15)
C3 0.045(2) 0.022(2) 0.0270(17) 0.0039(15) 0.0134(16) 0.0101(17)
C4 0.037(2) 0.0204(19) 0.0201(16) -0.0010(14) 0.0058(14) 0.0041(16)
C5 0.0194(17) 0.0234(19) 0.0315(17) -0.0035(15) -0.0022(14) 0.0031(15)
C6 0.0256(19) 0.024(2) 0.0271(17) 0.0024(15) -0.0091(14) 0.0021(15)
C7 0.0218(18) 0.023(2) 0.043(2) 0.0034(16) 0.0037(16) -0.0016(15)
C8 0.034(2) 0.038(2) 0.0237(17) -0.0020(16) -0.0075(15) 0.0011(18)
C9 0.044(2) 0.037(3) 0.057(2) 0.015(2) 0.026(2) 0.018(2)
C10 0.076(3) 0.028(2) 0.047(2) 0.0030(19) 0.029(2) -0.012(2)
C11 0.0248(18) 0.030(2) 0.0274(17) 0.0018(15) 0.0036(14) -0.0072(16)
C12 0.0292(19) 0.025(2) 0.0255(17) -0.0034(15) 0.0046(14) -0.0019(16)
C13 0.040(2) 0.033(2) 0.0280(18) 0.0051(16) 0.0063(16) -0.0067(18)
C14 0.034(2) 0.0187(19) 0.0292(18) -0.0027(15) 0.0006(15) 0.0040(16)

loop_
_atom_type_symbol
_atom_type_description
_atom_type_scat_dispersion_real
_atom_type_scat_dispersion_imag
_atom_type_scat_source
C C 0.0033 0.0016 'International Tables Vol C Tables 4.2.6.8 and 6.1.1.4'
H H 0.0000 0.0000 'International Tables Vol C Tables 4.2.6.8 and 6.1.1.4'
B B 0.0013 0.0007 'International Tables Vol C Tables 4.2.6.8 and 6.1.1.4'
N N 0.0061 0.0033 'International Tables Vol C Tables 4.2.6.8 and 6.1.1.4'
P P 0.1023 0.0942 'International Tables Vol C Tables 4.2.6.8 and 6.1.1.4'
Cl Cl 0.1484 0.1585 'International Tables Vol C Tables 4.2.6.8 and 6.1.1.4'
Zn Zn 0.2839 1.4301 'International Tables Vol C Tables 4.2.6.8 and 6.1.1.4'

loop_
_geom_angle_atom_site_label_1
_geom_angle_atom_site_label_2
_geom_angle_atom_site_label_3
_geom_angle
N3 Zn1 N4 85.89(10)
N3 Zn1 Cl1 106.57(7)
N4 Zn1 Cl1 105.27(7)
N3 Zn1 P1 114.79(7)
N4 Zn1 P1 112.21(7)
Cl1 Zn1 P1 124.92(3)
N2 P1 N1 114.98(13)
N2 P1 B1 107.25(15)
N1 P1 B1 107.75(15)
N2 P1 Zn1 106.90(9)
N1 P1 Zn1 104.23(8)
B1 P1 Zn1 116.01(11)
P1 B1 H1A 114.5(16)
P1 B1 H1B 110.1(16)
H1A B1 H1B 107.1(14)
P1 B1 H1C 106.8(16)
H1A B1 H1C 109.3(14)
H1B B1 H1C 109.0(14)
C1 N1 C2 114.0(2)
C1 N1 P1 120.95(19)
C2 N1 P1 119.5(2)
C3 N2 C4 114.8(2)
C3 N2 P1 122.5(2)
C4 N2 P1 121.6(2)
C11 N3 C5 109.5(2)
C11 N3 C12 109.0(2)
C5 N3 C12 110.7(2)
C11 N3 Zn1 112.12(18)
C5 N3 Zn1 101.57(18)
C12 N3 Zn1 113.80(19)
C13 N4 C14 108.6(3)
C13 N4 C6 110.4(2)
C14 N4 C6 109.9(2)
C13 N4 Zn1 112.6(2)
C14 N4 Zn1 110.80(18)
C6 N4 Zn1 104.56(19)
N1 C1 C7 113.0(3)
N1 C1 H1D 109.0
C7 C1 H1D 109.0
N1 C1 H1E 109.0
C7 C1 H1E 109.0
H1D C1 H1E 107.8
N1 C2 C8 115.7(3)
N1 C2 H2A 108.4
C8 C2 H2A 108.4
N1 C2 H2B 108.4
C8 C2 H2B 108.4
H2A C2 H2B 107.4
N2 C3 C9 114.7(3)
N2 C3 H3A 108.6
C9 C3 H3A 108.6
N2 C3 H3B 108.6
C9 C3 H3B 108.6
H3A C3 H3B 107.6
N2 C4 C10 112.6(3)
N2 C4 H4A 109.1
C10 C4 H4A 109.1
N2 C4 H4B 109.1
C10 C4 H4B 109.1
H4A C4 H4B 107.8
N3 C5 C6 110.4(3)
N3 C5 H5A 109.6
C6 C5 H5A 109.6
N3 C5 H5B 109.6
C6 C5 H5B 109.6
H5A C5 H5B 108.1
N4 C6 C5 110.3(2)
N4 C6 H6A 109.6
C5 C6 H6A 109.6
N4 C6 H6B 109.6
C5 C6 H6B 109.6
H6A C6 H6B 108.1
C1 C7 H7A 109.5
C1 C7 H7B 109.5
H7A C7 H7B 109.5
C1 C7 H7C 109.5
H7A C7 H7C 109.5
H7B C7 H7C 109.5
C2 C8 H8A 109.5
C2 C8 H8B 109.5
H8A C8 H8B 109.5
C2 C8 H8C 109.5
H8A C8 H8C 109.5
H8B C8 H8C 109.5
C3 C9 H9A 109.5
C3 C9 H9B 109.5
H9A C9 H9B 109.5
C3 C9 H9C 109.5
H9A C9 H9C 109.5
H9B C9 H9C 109.5
C4 C10 H10A 109.5
C4 C10 H10B 109.5
H10A C10 H10B 109.5
C4 C10 H10C 109.5
H10A C10 H10C 109.5
H10B C10 H10C 109.5
N3 C11 H11A 109.5
N3 C11 H11B 109.5
H11A C11 H11B 109.5
N3 C11 H11C 109.5
H11A C11 H11C 109.5
H11B C11 H11C 109.5
N3 C12 H12A 109.5
N3 C12 H12B 109.5
H12A C12 H12B 109.5
N3 C12 H12C 109.5
H12A C12 H12C 109.5
H12B C12 H12C 109.5
N4 C13 H13A 109.5
N4 C13 H13B 109.5
H13A C13 H13B 109.5
N4 C13 H13C 109.5
H13A C13 H13C 109.5
H13B C13 H13C 109.5
N4 C14 H14A 109.5
N4 C14 H14B 109.5
H14A C14 H14B 109.5
N4 C14 H14C 109.5
H14A C14 H14C 109.5
H14B C14 H14C 109.5

loop_
_geom_bond_atom_site_label_1
_geom_bond_atom_site_label_2
_geom_bond_distance
Zn1 N3 2.111(2)
Zn1 N4 2.135(3)
Zn1 Cl1 2.2445(8)
Zn1 P1 2.3589(8)
P1 N2 1.682(3)
P1 N1 1.701(3)
P1 B1 1.949(4)
B1 H1A 1.107(11)
B1 H1B 1.110(11)
B1 H1C 1.107(11)
N1 C1 1.462(4)
N1 C2 1.471(4)
N2 C3 1.457(4)
N2 C4 1.465(4)
N3 C11 1.481(4)
N3 C5 1.481(4)
N3 C12 1.483(4)
N4 C13 1.477(4)
N4 C14 1.479(4)
N4 C6 1.489(4)
C1 C7 1.516(4)
C1 H1D 0.9900
C1 H1E 0.9900
C2 C8 1.517(4)
C2 H2A 0.9900
C2 H2B 0.9900
C3 C9 1.526(5)
C3 H3A 0.9900
C3 H3B 0.9900
C4 C10 1.511(5)
C4 H4A 0.9900
C4 H4B 0.9900
C5 C6 1.509(4)
C5 H5A 0.9900
C5 H5B 0.9900
C6 H6A 0.9900
C6 H6B 0.9900
C7 H7A 0.9800
C7 H7B 0.9800
C7 H7C 0.9800
C8 H8A 0.9800
C8 H8B 0.9800
C8 H8C 0.9800
C9 H9A 0.9800
C9 H9B 0.9800
C9 H9C 0.9800
C10 H10A 0.9800
C10 H10B 0.9800
C10 H10C 0.9800
C11 H11A 0.9800
C11 H11B 0.9800
C11 H11C 0.9800
C12 H12A 0.9800
C12 H12B 0.9800
C12 H12C 0.9800
C13 H13A 0.9800
C13 H13B 0.9800
C13 H13C 0.9800
C14 H14A 0.9800
C14 H14B 0.9800
C14 H14C 0.9800

loop_
_geom_hbond_atom_site_label_D
_geom_hbond_atom_site_label_H
_geom_hbond_atom_site_label_A
_geom_hbond_distance_DH
_geom_hbond_distance_HA
_geom_hbond_distance_DA
_geom_hbond_angle_DHA
C3 H3A Cl1 0.99 2.81 3.793(3) 172.6
C13 H13A Cl1 0.98 2.96 3.438(4) 111.1

loop_
_geom_torsion_atom_site_label_1
_geom_torsion_atom_site_label_2
_geom_torsion_atom_site_label_3
_geom_torsion_atom_site_label_4
_geom_torsion
N3 Zn1 P1 N2 83.12(12)
N4 Zn1 P1 N2 179.04(12)
Cl1 Zn1 P1 N2 -51.76(11)
N3 Zn1 P1 N1 -154.71(12)
N4 Zn1 P1 N1 -58.78(12)
Cl1 Zn1 P1 N1 70.42(10)
N3 Zn1 P1 B1 -36.43(16)
N4 Zn1 P1 B1 59.50(16)
Cl1 Zn1 P1 B1 -171.30(14)
N2 P1 N1 C1 77.8(2)
B1 P1 N1 C1 -162.7(2)
Zn1 P1 N1 C1 -38.9(2)
N2 P1 N1 C2 -74.5(2)
B1 P1 N1 C2 45.0(3)
Zn1 P1 N1 C2 168.8(2)
N1 P1 N2 C3 -79.8(3)
B1 P1 N2 C3 160.4(3)
Zn1 P1 N2 C3 35.4(3)
N1 P1 N2 C4 87.5(3)
B1 P1 N2 C4 -32.3(3)
Zn1 P1 N2 C4 -157.3(2)
N4 Zn1 N3 C11 -140.1(2)
Cl1 Zn1 N3 C11 115.2(2)
P1 Zn1 N3 C11 -27.5(2)
N4 Zn1 N3 C5 -23.30(17)
Cl1 Zn1 N3 C5 -128.02(16)
P1 Zn1 N3 C5 89.29(17)
N4 Zn1 N3 C12 95.6(2)
Cl1 Zn1 N3 C12 -9.1(2)
P1 Zn1 N3 C12 -151.77(19)
N3 Zn1 N4 C13 -125.2(2)
Cl1 Zn1 N4 C13 -19.1(2)
P1 Zn1 N4 C13 119.72(19)
N3 Zn1 N4 C14 113.0(2)
Cl1 Zn1 N4 C14 -140.94(19)
P1 Zn1 N4 C14 -2.1(2)
N3 Zn1 N4 C6 -5.32(18)
Cl1 Zn1 N4 C6 100.75(18)
P1 Zn1 N4 C6 -120.45(17)
C2 N1 C1 C7 -58.7(3)
P1 N1 C1 C7 147.6(2)
C1 N1 C2 C8 -63.1(4)
P1 N1 C2 C8 91.0(3)
C4 N2 C3 C9 -67.3(4)
P1 N2 C3 C9 100.9(3)
C3 N2 C4 C10 -72.1(4)
P1 N2 C4 C10 119.7(3)
C11 N3 C5 C6 168.0(2)
C12 N3 C5 C6 -71.8(3)
Zn1 N3 C5 C6 49.3(2)
C13 N4 C6 C5 155.0(3)
C14 N4 C6 C5 -85.2(3)
Zn1 N4 C6 C5 33.7(3)
N3 C5 C6 N4 -59.5(3)
